data_4101170
_journal_name_full 'Journal of the American Chemical Society'
_journal_paper_doi 10.1021/ja0571646
_journal_year 2006
_chemical_formula_sum 'C22 H25 N O5 S'
_chemical_formula_weight 415.49
_space_group_IT_number 19
_symmetry_cell_setting orthorhombic
_symmetry_space_group_name_Hall 'P 2ac 2ab'
_symmetry_space_group_name_H-M 'P 21 21 21'
_cell_angle_alpha 90.00
_cell_angle_beta 90.00
_cell_angle_gamma 90.00
_cell_formula_units_Z 4
_cell_length_a 9.905(2)
_cell_length_b 11.443(2)
_cell_length_c 18.969(4)
_cell_measurement_temperature 296(2)
_cell_volume 2150.0(7)
_diffrn_ambient_temperature 296(2)
_exptl_crystal_density_diffrn 1.284
_cod_depositor_comments
;
The following automatic conversions were performed:
'_symmetry_cell_setting' value 'Orthorhombic' changed to 'orthorhombic'
according to '/home/saulius/struct/CIF-dictionaries/cif_core.dic'
dictionary named 'cif_core.dic' version 2.4.1 from 2010-06-29.

Automatic conversion script
Id: cif_fix_enum 1527 2010-12-29 10:47:43Z saulius 
;
_cod_database_code 4101170

loop_
_symmetry_equiv_pos_as_xyz
'x, y, z'
'-x+1/2, -y, z+1/2'
'-x, y+1/2, -z+1/2'
'x+1/2, -y+1/2, -z'

loop_
_atom_site_label
_atom_site_type_symbol
_atom_site_fract_x
_atom_site_fract_y
_atom_site_fract_z
_atom_site_U_iso_or_equiv
_atom_site_adp_type
_atom_site_occupancy
_atom_site_symmetry_multiplicity
_atom_site_calc_flag
_atom_site_refinement_flags
_atom_site_disorder_assembly
_atom_site_disorder_group
S1 S 0.36442(8) 0.47137(6) 0.33731(3) 0.0722(2) Uani 1 1 d . . .
O1 O 0.25926(18) 0.5249(2) 0.29807(10) 0.0958(7) Uani 1 1 d . . .
O2 O 0.3517(3) 0.35466(17) 0.36271(10) 0.1021(8) Uani 1 1 d . . .
O3 O 0.5606(2) 0.68929(18) 0.62220(10) 0.0883(6) Uani 1 1 d . . .
O4 O 0.3907(2) 0.79767(15) 0.58326(8) 0.0720(5) Uani 1 1 d . . .
O5 O 0.37724(16) 0.51148(12) 0.52766(8) 0.0582(4) Uani 1 1 d . . .
N1 N 0.3895(2) 0.55347(17) 0.40703(9) 0.0596(5) Uani 1 1 d . . .
C1 C 0.5269(3) 0.5626(2) 0.23655(13) 0.0670(7) Uani 1 1 d . . .
H1 H 0.4611 0.6200 0.2317 0.080 Uiso 1 1 calc R . .
C2 C 0.6392(3) 0.5638(3) 0.19430(14) 0.0821(8) Uani 1 1 d . . .
H2 H 0.6492 0.6219 0.1604 0.098 Uiso 1 1 calc R . .
C3 C 0.7351(3) 0.4813(3) 0.20157(18) 0.0904(9) Uani 1 1 d . . .
H3 H 0.8107 0.4827 0.1725 0.108 Uiso 1 1 calc R . .
C4 C 0.7224(4) 0.3955(3) 0.2513(2) 0.0926(10) Uani 1 1 d . . .
H4 H 0.7894 0.3390 0.2560 0.111 Uiso 1 1 calc R . .
C5 C 0.6105(3) 0.3925(2) 0.29454(15) 0.0788(8) Uani 1 1 d . . .
H5 H 0.6015 0.3350 0.3289 0.095 Uiso 1 1 calc R . .
C6 C 0.5122(2) 0.4764(2) 0.28585(12) 0.0568(6) Uani 1 1 d . . .
C7 C 0.3727(3) 0.6760(2) 0.40246(12) 0.0595(6) Uani 1 1 d . . .
H7 H 0.3164 0.7060 0.3677 0.071 Uiso 1 1 calc R . .
C8 C 0.4334(3) 0.7487(2) 0.44528(12) 0.0604(6) Uani 1 1 d . . .
H8 H 0.4108 0.8274 0.4424 0.072 Uiso 1 1 calc R . .
C9 C 0.5352(2) 0.7136(2) 0.49785(12) 0.0560(6) Uani 1 1 d . . .
H9 H 0.6145 0.7630 0.4895 0.067 Uiso 1 1 calc R . .
C10 C 0.5804(2) 0.5882(2) 0.48445(13) 0.0597(6) Uani 1 1 d . . .
H10A H 0.6428 0.5868 0.4451 0.072 Uiso 1 1 calc R . .
H10B H 0.6276 0.5591 0.5257 0.072 Uiso 1 1 calc R . .
C11 C 0.4632(2) 0.5099(2) 0.46861(12) 0.0557(6) Uani 1 1 d . . .
H11 H 0.4950 0.4301 0.4598 0.067 Uiso 1 1 calc R . .
C12 C 0.4976(3) 0.7299(2) 0.57475(14) 0.0617(7) Uani 1 1 d . . .
C13 C 0.3513(4) 0.8175(3) 0.65689(13) 0.0851(9) Uani 1 1 d . . .
H13A H 0.3010 0.8900 0.6604 0.102 Uiso 1 1 calc R . .
H13B H 0.4316 0.8248 0.6858 0.102 Uiso 1 1 calc R . .
C14 C 0.2680(4) 0.7206(3) 0.68321(16) 0.0996(10) Uani 1 1 d . . .
H14A H 0.1930 0.7085 0.6519 0.149 Uiso 1 1 calc R . .
H14B H 0.2349 0.7393 0.7294 0.149 Uiso 1 1 calc R . .
H14C H 0.3214 0.6507 0.6854 0.149 Uiso 1 1 calc R . .
C15 C 0.2845(2) 0.4146(2) 0.53102(14) 0.0591(6) Uani 1 1 d . . .
H15 H 0.2430 0.4030 0.4847 0.071 Uiso 1 1 calc R . .
C16 C 0.1774(3) 0.4479(3) 0.58343(15) 0.0786(8) Uani 1 1 d . . .
H16A H 0.2175 0.4567 0.6292 0.118 Uiso 1 1 calc R . .
H16B H 0.1098 0.3879 0.5851 0.118 Uiso 1 1 calc R . .
H16C H 0.1366 0.5204 0.5694 0.118 Uiso 1 1 calc R . .
C17 C 0.3569(2) 0.3048(2) 0.55266(12) 0.0546(6) Uani 1 1 d . . .
C18 C 0.3285(3) 0.1995(2) 0.52133(16) 0.0720(7) Uani 1 1 d . . .
H18 H 0.2655 0.1961 0.4850 0.086 Uiso 1 1 calc R . .
C19 C 0.3931(3) 0.0976(3) 0.5434(2) 0.0910(10) Uani 1 1 d . . .
H19 H 0.3724 0.0267 0.5220 0.109 Uiso 1 1 calc R . .
C20 C 0.4851(3) 0.1014(3) 0.5954(2) 0.0979(11) Uani 1 1 d . . .
H20 H 0.5285 0.0333 0.6098 0.117 Uiso 1 1 calc R . .
C21 C 0.5146(3) 0.2043(3) 0.6269(2) 0.0958(10) Uani 1 1 d . . .
H21 H 0.5782 0.2068 0.6629 0.115 Uiso 1 1 calc R . .
C22 C 0.4509(3) 0.3059(3) 0.60586(16) 0.0803(8) Uani 1 1 d . . .
H22 H 0.4720 0.3760 0.6281 0.096 Uiso 1 1 calc R . .

loop_
_atom_site_aniso_label
_atom_site_aniso_U_11
_atom_site_aniso_U_22
_atom_site_aniso_U_33
_atom_site_aniso_U_23
_atom_site_aniso_U_13
_atom_site_aniso_U_12
S1 0.0774(4) 0.0811(5) 0.0580(4) -0.0143(3) 0.0090(4) -0.0228(4)
O1 0.0643(10) 0.1506(19) 0.0724(12) -0.0251(13) -0.0102(10) -0.0087(13)
O2 0.148(2) 0.0767(12) 0.0819(13) -0.0180(11) 0.0295(14) -0.0515(14)
O3 0.0892(13) 0.1076(15) 0.0682(12) 0.0052(12) -0.0217(11) 0.0134(12)
O4 0.0975(13) 0.0605(10) 0.0579(10) 0.0019(8) 0.0017(10) 0.0182(10)
O5 0.0737(9) 0.0509(9) 0.0499(8) -0.0005(7) 0.0146(8) -0.0061(8)
N1 0.0737(12) 0.0586(12) 0.0464(11) -0.0014(9) 0.0076(10) -0.0056(10)
C1 0.0759(17) 0.0709(17) 0.0541(15) 0.0012(13) 0.0041(13) 0.0041(14)
C2 0.096(2) 0.0865(19) 0.0641(17) -0.0014(15) 0.0165(17) -0.010(2)
C3 0.084(2) 0.104(3) 0.083(2) -0.032(2) 0.0198(17) -0.006(2)
C4 0.084(2) 0.090(2) 0.104(3) -0.030(2) -0.004(2) 0.0269(19)
C5 0.103(2) 0.0653(16) 0.0687(17) -0.0071(14) -0.0075(18) 0.0065(17)
C6 0.0696(15) 0.0545(14) 0.0463(13) -0.0130(11) -0.0049(11) -0.0045(13)
C7 0.0638(15) 0.0680(16) 0.0468(13) 0.0059(12) 0.0024(12) 0.0092(13)
C8 0.0737(16) 0.0516(14) 0.0558(15) 0.0038(12) 0.0089(13) 0.0053(13)
C9 0.0568(14) 0.0521(14) 0.0591(15) 0.0043(12) 0.0027(12) -0.0059(11)
C10 0.0515(14) 0.0660(16) 0.0616(15) 0.0048(12) 0.0072(11) 0.0087(12)
C11 0.0687(14) 0.0443(13) 0.0541(13) 0.0015(11) 0.0112(12) 0.0048(11)
C12 0.0666(16) 0.0530(15) 0.0655(17) 0.0025(12) -0.0068(14) -0.0048(13)
C13 0.121(2) 0.0775(18) 0.0566(16) -0.0054(14) 0.0015(17) 0.0247(18)
C14 0.140(3) 0.091(2) 0.0675(19) 0.0000(17) 0.018(2) 0.004(2)
C15 0.0632(14) 0.0566(15) 0.0574(14) 0.0063(12) 0.0035(12) -0.0069(12)
C16 0.0704(16) 0.0792(18) 0.086(2) 0.0085(16) 0.0200(14) -0.0007(14)
C17 0.0547(13) 0.0525(13) 0.0568(14) 0.0051(11) 0.0084(12) -0.0087(12)
C18 0.0690(17) 0.0614(16) 0.0856(19) -0.0017(15) 0.0061(14) -0.0062(14)
C19 0.081(2) 0.0542(17) 0.138(3) -0.0025(18) 0.022(2) -0.0091(16)
C20 0.0670(19) 0.072(2) 0.155(3) 0.030(2) 0.008(2) 0.0034(16)
C21 0.079(2) 0.091(2) 0.118(3) 0.026(2) -0.021(2) 0.0031(19)
C22 0.0837(19) 0.0684(17) 0.089(2) 0.0061(16) -0.0112(17) -0.0055(15)

loop_
_geom_bond_atom_site_label_1
_geom_bond_atom_site_label_2
_geom_bond_distance
_geom_bond_site_symmetry_2
_geom_bond_publ_flag
S1 O1 1.419(2) . ?
S1 O2 1.425(2) . ?
S1 N1 1.6412(19) . ?
S1 C6 1.760(2) . ?
O3 C12 1.190(3) . ?
O4 C12 1.322(3) . ?
O4 C13 1.468(3) . ?
O5 C11 1.407(3) . ?
O5 C15 1.441(3) . ?
N1 C7 1.414(3) . ?
N1 C11 1.465(3) . ?
C1 C2 1.372(4) . ?
C1 C6 1.367(3) . ?
C2 C3 1.346(4) . ?
C3 C4 1.368(4) . ?
C4 C5 1.380(4) . ?
C5 C6 1.377(4) . ?
C7 C8 1.309(3) . ?
C8 C9 1.474(3) . ?
C9 C12 1.517(3) . ?
C9 C10 1.524(3) . ?
C10 C11 1.497(3) . ?
C13 C14 1.469(4) . ?
C15 C16 1.503(3) . ?
C15 C17 1.504(3) . ?
C17 C18 1.373(3) . ?
C17 C22 1.373(4) . ?
C18 C19 1.395(4) . ?
C19 C20 1.344(5) . ?
C20 C21 1.352(5) . ?
C21 C22 1.380(4) . ?

loop_
_cod_related_entry_id
_cod_related_entry_database
_cod_related_entry_code
1 ChemSpider 30659990
